data_4128876
loop_
_publ_author_name
'Wang, Xin-Gang'
'Li, Yuke'
'Liu, Hong-Chao'
'Zhang, Bo-Sheng'
'Gou, Xue-Ya'
'Wang, Qiang'
'Ma, Jun-Wei'
'Liang, Yong-Min'

_publ_section_title
;
 Three-Component Ruthenium-Catalyzed Direct <i>Meta-</i>Selective C-H
 Activation of Arenes: A New Approach to the Alkylarylation of Alkenes.
;
_journal_issue 35
_journal_name_full 'Journal of the American Chemical Society'
_journal_page_first 13914
_journal_page_last 13922
_journal_paper_doi 10.1021/jacs.9b06608
_journal_volume 141
_journal_year 2019
_chemical_formula_moiety 'C23.25 H20.5 F2 N2 O5'
_chemical_formula_sum 'C23.25 H20.5 F2 N2 O5'
_chemical_formula_weight 445.92
_space_group_crystal_system monoclinic
_space_group_IT_number 14
_space_group_name_Hall '-P 2ybc'
_space_group_name_H-M_alt 'P 1 21/c 1'
_atom_sites_solution_hydrogens geom
_atom_sites_solution_primary direct
_audit_creation_date 2019-05-20
_audit_creation_method
;
Olex2 1.2
(compiled 2018.05.29 svn.r3508 for OlexSys, GUI svn.r5506)
;
_cell_angle_alpha 90
_cell_angle_beta 96.031(10)
_cell_angle_gamma 90
_cell_formula_units_Z 4
_cell_length_a 12.9425(12)
_cell_length_b 8.5046(8)
_cell_length_c 19.818(2)
_cell_measurement_reflns_used 884
_cell_measurement_temperature 292.90(10)
_cell_measurement_theta_max 21.0130
_cell_measurement_theta_min 3.9670
_cell_volume 2169.3(4)
_computing_cell_refinement
;
CrysAlisPro, Agilent Technologies,
Version 1.171.37.33 (release 27-03-2014 CrysAlis171 .NET)
(compiled Mar 27 2014,17:12:48)
;
_computing_data_collection
;
CrysAlisPro, Agilent Technologies,
Version 1.171.37.33 (release 27-03-2014 CrysAlis171 .NET)
(compiled Mar 27 2014,17:12:48)
;
_computing_data_reduction
;
CrysAlisPro, Agilent Technologies,
Version 1.171.37.33 (release 27-03-2014 CrysAlis171 .NET)
(compiled Mar 27 2014,17:12:48)
;
_computing_molecular_graphics 'Olex2 (Dolomanov et al., 2009)'
_computing_publication_material 'Olex2 (Dolomanov et al., 2009)'
_computing_structure_refinement 'ShelXL (Sheldrick, 2015)'
_computing_structure_solution 'ShelXS (Sheldrick, 2008)'
_diffrn_ambient_environment air
_diffrn_ambient_temperature 292.90(10)
_diffrn_detector 'CCD plate'
_diffrn_detector_area_resol_mean 16.0733
_diffrn_detector_type Eos
_diffrn_measured_fraction_theta_full 0.996
_diffrn_measured_fraction_theta_max 0.997
_diffrn_measurement_details
;
#__ type_ start__ end____ width___ exp.time_
  1 omega   14.00   51.00   1.0000   30.0000
omega____ theta____ kappa____ phi______ frames
    -      -19.4273   77.0000   30.0000 37

#__ type_ start__ end____ width___ exp.time_
  2 omega   32.00   58.00   1.0000   30.0000
omega____ theta____ kappa____ phi______ frames
    -       22.7867   77.0000  120.0000 26

#__ type_ start__ end____ width___ exp.time_
  3 omega    4.00   94.00   1.0000   30.0000
omega____ theta____ kappa____ phi______ frames
    -       22.7867   77.0000  -90.0000 90

#__ type_ start__ end____ width___ exp.time_
  4 omega   14.00   81.00   1.0000   30.0000
omega____ theta____ kappa____ phi______ frames
    -       22.7867   77.0000 -180.0000 67
;
_diffrn_measurement_device 'four-circle diffractometer'
_diffrn_measurement_device_type 'SuperNova, Dual, Cu at zero, Eos'
_diffrn_measurement_method '\w scans'
_diffrn_orient_matrix_UB_11 -0.0049876000
_diffrn_orient_matrix_UB_12 0.0171918000
_diffrn_orient_matrix_UB_13 -0.0352569000
_diffrn_orient_matrix_UB_21 -0.0514929000
_diffrn_orient_matrix_UB_22 -0.0297433000
_diffrn_orient_matrix_UB_23 -0.0031081000
_diffrn_orient_matrix_UB_31 -0.0189966000
_diffrn_orient_matrix_UB_32 0.0759169000
_diffrn_orient_matrix_UB_33 0.0066876000
_diffrn_radiation_monochromator mirror
_diffrn_radiation_probe x-ray
_diffrn_radiation_type MoK\a
_diffrn_radiation_wavelength 0.71073
_diffrn_reflns_av_R_equivalents 0.0453
_diffrn_reflns_av_unetI/netI 0.1024
_diffrn_reflns_Laue_measured_fraction_full 0.996
_diffrn_reflns_Laue_measured_fraction_max 0.997
_diffrn_reflns_limit_h_max 15
_diffrn_reflns_limit_h_min -15
_diffrn_reflns_limit_k_max 4
_diffrn_reflns_limit_k_min -10
_diffrn_reflns_limit_l_max 16
_diffrn_reflns_limit_l_min -24
_diffrn_reflns_number 7536
_diffrn_reflns_point_group_measured_fraction_full 0.996
_diffrn_reflns_point_group_measured_fraction_max 0.997
_diffrn_reflns_theta_full 25.242
_diffrn_reflns_theta_max 26.017
_diffrn_reflns_theta_min 3.440
_diffrn_source 'SuperNova (Mo) X-ray Source'
_exptl_absorpt_coefficient_mu 0.108
_exptl_absorpt_correction_T_max 1.00000
_exptl_absorpt_correction_T_min 0.53106
_exptl_absorpt_correction_type multi-scan
_exptl_absorpt_process_details
;
CrysAlisPro, Agilent Technologies,
Version 1.171.37.33 (release 27-03-2014 CrysAlis171 .NET)
(compiled Mar 27 2014,17:12:48)
Empirical absorption correction using spherical harmonics,
 implemented in SCALE3 ABSPACK scaling algorithm.
;
_exptl_crystal_colour 'clear light colourless'
_exptl_crystal_colour_lustre clear
_exptl_crystal_colour_modifier light
_exptl_crystal_colour_primary colourless
_exptl_crystal_density_diffrn 1.365
_exptl_crystal_description block
_exptl_crystal_F_000 928
_exptl_crystal_size_max 0.19
_exptl_crystal_size_mid 0.15
_exptl_crystal_size_min 0.12
_refine_diff_density_max 0.443
_refine_diff_density_min -0.197
_refine_diff_density_rms 0.045
_refine_ls_extinction_method none
_refine_ls_goodness_of_fit_ref 1.047
_refine_ls_hydrogen_treatment constr
_refine_ls_matrix_type full
_refine_ls_number_parameters 310
_refine_ls_number_reflns 4266
_refine_ls_number_restraints 13
_refine_ls_restrained_S_all 1.046
_refine_ls_R_factor_all 0.2073
_refine_ls_R_factor_gt 0.0861
_refine_ls_shift/su_max 0.000
_refine_ls_shift/su_mean 0.000
_refine_ls_structure_factor_coef Fsqd
_refine_ls_weighting_details 'w=1/[\s^2^(Fo^2^)+(0.0750P)^2^+0.4233P] where P=(Fo^2^+2Fc^2^)/3'
_refine_ls_weighting_scheme calc
_refine_ls_wR_factor_gt 0.1870
_refine_ls_wR_factor_ref 0.2538
_reflns_Friedel_coverage 0.000
_reflns_number_gt 1585
_reflns_number_total 4266
_reflns_threshold_expression 'I > 2\s(I)'
_cod_data_source_file ja9b06608_si_002.cif
_cod_data_source_block wangxg_0509
_cod_original_cell_volume 2169.4(4)
_cod_original_formula_sum 'C23.25 H20.50 F2 N2 O5'
_cod_database_code 4128876
_shelx_shelxl_version_number 2018/3
_shelx_space_group_comment
;
The symmetry employed for this shelxl refinement is uniquely defined
by the following loop, which should always be used as a source of
symmetry information in preference to the above space-group names.
They are only intended as comments.
;
_reflns_odcompleteness_completeness 99.52
_reflns_odcompleteness_iscentric 1
_reflns_odcompleteness_theta 26.32
_olex2_refinement_description
;
1. Fixed Uiso
 At 1.2 times of:
  All C(H) groups, All C(H,H) groups
 At 1.5 times of:
  All C(H,H,H) groups
2. Restrained distances
 O3-C23B
 1.5 with sigma of 0.01
3. Uiso/Uaniso restraints and constraints
Uanis(C23) \\sim Ueq, Uanis(C23B) \\sim Ueq: with sigma of 0.01 and sigma for
terminal atoms of 0.02
4. Others
 Fixed Sof: C23B(0.25) H23A(0.25) H23B(0.25) C24B(0.25) H24A(0.25) H24B(0.25)
 H24C(0.25) C23(0.75) H23C(0.75) H23D(0.75) H23E(0.75)
5.a Ternary CH refined with riding coordinates:
 C13(H13)
5.b Secondary CH2 refined with riding coordinates:
 C20(H20A,H20B), C23B(H23A,H23B)
5.c Aromatic/amide H refined with riding coordinates:
 C3(H3), C4(H4), C6(H6), C8(H8), C9(H9), C10(H10), C11(H11), C15(H15),
 C16(H16), C18(H18), C19(H19)
5.d Idealised Me refined as rotating group:
 C12(H12A,H12B,H12C), C24B(H24A,H24B,H24C), C23(H23C,H23D,H23E)
;
_olex2_date_sample_data_collection 2019-05-09
_olex2_submission_special_instructions 'No special instructions were received'

loop_
_space_group_symop_operation_xyz
'x, y, z'
'-x, y+1/2, -z+1/2'
'-x, -y, -z'
'x, -y-1/2, z-1/2'

loop_
_atom_site_label
_atom_site_type_symbol
_atom_site_fract_x
_atom_site_fract_y
_atom_site_fract_z
_atom_site_U_iso_or_equiv
_atom_site_adp_type
_atom_site_occupancy
_atom_site_site_symmetry_order
_atom_site_calc_flag
_atom_site_refinement_flags_posn
_atom_site_refinement_flags_adp
_atom_site_refinement_flags_occupancy
_atom_site_disorder_assembly
_atom_site_disorder_group
F1 F -0.0041(3) 0.1788(5) 0.1545(2) 0.1278(14) Uani 1 1 d . . . . .
F2 F -0.0788(2) 0.2982(5) 0.0683(2) 0.1361(15) Uani 1 1 d . . . . .
O1 O 0.2381(3) 0.6206(5) 0.06983(18) 0.0857(11) Uani 1 1 d . . . . .
O2 O 0.1056(3) 0.0440(6) 0.0675(2) 0.1000(13) Uani 1 1 d . . . . .
O3 O 0.0941(3) 0.2606(5) 0.0026(2) 0.1024(13) Uani 1 1 d D . . . .
O4 O 0.3050(4) 0.9709(6) 0.3789(2) 0.1184(16) Uani 1 1 d . . . . .
O5 O 0.2014(4) 1.1054(6) 0.3101(2) 0.1149(16) Uani 1 1 d . . . . .
N1 N 0.2425(4) 0.9820(7) 0.3280(3) 0.0876(14) Uani 1 1 d . . . . .
N2 N 0.4263(3) -0.0210(6) 0.1948(2) 0.0937(15) Uani 1 1 d . . . . .
C1 C 0.2534(3) 0.3864(6) 0.1320(2) 0.0623(13) Uani 1 1 d . . . . .
C2 C 0.2926(4) 0.4857(6) 0.0843(2) 0.0662(13) Uani 1 1 d . . . . .
C3 C 0.3820(4) 0.4461(7) 0.0556(2) 0.0747(15) Uani 1 1 d . . . . .
H3 H 0.408657 0.513407 0.024795 0.090 Uiso 1 1 calc R . . . .
C4 C 0.4314(4) 0.3055(6) 0.0733(2) 0.0684(14) Uani 1 1 d . . . . .
H4 H 0.491189 0.279130 0.053654 0.082 Uiso 1 1 calc R . . . .
C5 C 0.3948(3) 0.2037(6) 0.1190(2) 0.0561(12) Uani 1 1 d . . . . .
C6 C 0.3047(3) 0.2477(6) 0.1479(2) 0.0585(12) Uani 1 1 d . . . . .
H6 H 0.278681 0.180417 0.179070 0.070 Uiso 1 1 calc R . . . .
C7 C 0.4459(3) 0.0525(6) 0.1365(2) 0.0571(12) Uani 1 1 d . . . . .
C8 C 0.5131(4) -0.0095(7) 0.0961(2) 0.0653(13) Uani 1 1 d . . . . .
H8 H 0.528772 0.043339 0.057327 0.078 Uiso 1 1 calc R . . . .
C9 C 0.5576(4) -0.1513(9) 0.1132(3) 0.0908(18) Uani 1 1 d . . . . .
H9 H 0.603219 -0.195205 0.085202 0.109 Uiso 1 1 calc R . . . .
C10 C 0.5372(5) -0.2307(8) 0.1702(4) 0.0966(19) Uani 1 1 d . . . . .
H10 H 0.567321 -0.328008 0.180958 0.116 Uiso 1 1 calc R . . . .
C11 C 0.4716(5) -0.1628(9) 0.2103(3) 0.106(2) Uani 1 1 d . . . . .
H11 H 0.457009 -0.214456 0.249618 0.128 Uiso 1 1 calc R . . . .
C12 C 0.2805(5) 0.7392(6) 0.0320(3) 0.0911(17) Uani 1 1 d . . . . .
H12A H 0.293501 0.698288 -0.011421 0.137 Uiso 1 1 calc GR . . . .
H12B H 0.344533 0.775334 0.055842 0.137 Uiso 1 1 calc GR . . . .
H12C H 0.232475 0.825346 0.025786 0.137 Uiso 1 1 calc GR . . . .
C13 C 0.1571(4) 0.4297(7) 0.1671(3) 0.0830(16) Uani 1 1 d . . . . .
H13 H 0.150556 0.346693 0.200658 0.100 Uiso 1 1 calc R . . . .
C14 C 0.1767(4) 0.5811(7) 0.2081(3) 0.0686(14) Uani 1 1 d . . . . .
C15 C 0.1336(4) 0.7236(7) 0.1895(3) 0.0774(15) Uani 1 1 d . . . . .
H15 H 0.089647 0.731413 0.149380 0.093 Uiso 1 1 calc R . . . .
C16 C 0.1540(4) 0.8558(7) 0.2288(3) 0.0787(15) Uani 1 1 d . . . . .
H16 H 0.123937 0.951984 0.215942 0.094 Uiso 1 1 calc R . . . .
C17 C 0.2193(4) 0.8421(7) 0.2870(3) 0.0693(14) Uani 1 1 d . . . . .
C18 C 0.2640(4) 0.7028(8) 0.3072(3) 0.0769(15) Uani 1 1 d . . . . .
H18 H 0.308614 0.696253 0.347073 0.092 Uiso 1 1 calc R . . . .
C19 C 0.2421(4) 0.5722(8) 0.2677(3) 0.0811(16) Uani 1 1 d . . . . .
H19 H 0.271743 0.476182 0.281262 0.097 Uiso 1 1 calc R . . . .
C20 C 0.0569(4) 0.4306(8) 0.1236(3) 0.102(2) Uani 1 1 d . . . . .
H20A H 0.065255 0.491996 0.083315 0.122 Uiso 1 1 calc R . . . .
H20B H 0.005745 0.483694 0.147945 0.122 Uiso 1 1 calc R . . . .
C21 C 0.0144(4) 0.2701(8) 0.1016(3) 0.0912(18) Uani 1 1 d . . . . .
C22 C 0.0775(4) 0.1759(9) 0.0550(3) 0.0797(16) Uani 1 1 d . . . . .
C23B C 0.180(3) 0.221(7) -0.039(3) 0.111(16) Uani 0.25 1 d D U P A 1
H23A H 0.206583 0.313803 -0.060246 0.133 Uiso 0.25 1 calc R . P A 1
H23B H 0.237330 0.168402 -0.012490 0.133 Uiso 0.25 1 calc R . P A 1
C24B C 0.131(2) 0.122(4) -0.0866(14) 0.105(10) Uani 0.25 1 d . . P A 1
H24A H 0.098981 0.038287 -0.064141 0.158 Uiso 0.25 1 calc GR . P A 1
H24B H 0.181070 0.079291 -0.114234 0.158 Uiso 0.25 1 calc GR . P A 1
H24C H 0.079361 0.179556 -0.114677 0.158 Uiso 0.25 1 calc GR . P A 1
C23 C 0.1543(14) 0.177(2) -0.0465(9) 0.133(7) Uani 0.75 1 d . U P A 2
H23C H 0.222154 0.151704 -0.024975 0.200 Uiso 0.75 1 calc GR . P A 2
H23D H 0.160830 0.243781 -0.084947 0.200 Uiso 0.75 1 calc GR . P A 2
H23E H 0.118698 0.082255 -0.061308 0.200 Uiso 0.75 1 calc GR . P A 2

loop_
_atom_site_aniso_label
_atom_site_aniso_U_11
_atom_site_aniso_U_22
_atom_site_aniso_U_33
_atom_site_aniso_U_23
_atom_site_aniso_U_13
_atom_site_aniso_U_12
F1 0.125(3) 0.141(4) 0.127(3) 0.000(3) 0.061(2) 0.011(3)
F2 0.0611(19) 0.150(4) 0.197(4) -0.032(3) 0.011(2) 0.024(2)
O1 0.081(2) 0.077(3) 0.099(3) 0.015(2) 0.013(2) 0.022(2)
O2 0.105(3) 0.083(3) 0.116(3) 0.002(2) 0.032(2) 0.022(3)
O3 0.106(3) 0.104(3) 0.098(3) 0.008(3) 0.015(2) 0.003(3)
O4 0.125(4) 0.130(4) 0.096(3) -0.003(3) -0.006(3) -0.039(3)
O5 0.148(4) 0.089(3) 0.108(3) -0.020(3) 0.014(3) -0.003(3)
N1 0.087(4) 0.092(4) 0.086(4) -0.005(4) 0.024(3) -0.017(4)
N2 0.071(3) 0.110(4) 0.102(3) 0.032(3) 0.020(2) 0.026(3)
C1 0.046(2) 0.070(4) 0.072(3) -0.003(3) 0.012(2) 0.005(3)
C2 0.059(3) 0.067(4) 0.071(3) -0.001(3) 0.003(2) 0.012(3)
C3 0.074(3) 0.074(4) 0.079(3) 0.016(3) 0.026(3) 0.004(3)
C4 0.056(3) 0.079(4) 0.074(3) 0.000(3) 0.021(2) 0.007(3)
C5 0.046(2) 0.066(3) 0.057(3) -0.003(2) 0.013(2) 0.006(3)
C6 0.045(2) 0.061(3) 0.071(3) -0.003(2) 0.014(2) -0.002(3)
C7 0.048(2) 0.065(3) 0.058(3) -0.006(2) 0.006(2) -0.006(3)
C8 0.063(3) 0.077(4) 0.057(3) 0.000(3) 0.014(2) 0.018(3)
C9 0.066(3) 0.115(6) 0.092(4) -0.032(4) 0.011(3) 0.016(4)
C10 0.071(4) 0.077(5) 0.140(6) 0.004(4) 0.002(4) 0.024(4)
C11 0.073(4) 0.119(6) 0.128(5) 0.060(5) 0.018(4) 0.030(4)
C12 0.094(4) 0.070(4) 0.106(4) 0.016(3) -0.002(3) 0.017(4)
C13 0.053(3) 0.089(4) 0.107(4) -0.013(3) 0.013(3) 0.016(3)
C14 0.051(3) 0.072(4) 0.085(4) -0.001(3) 0.021(3) 0.010(3)
C15 0.073(3) 0.082(4) 0.075(3) -0.007(3) 0.000(3) 0.019(3)
C16 0.080(4) 0.073(4) 0.085(4) 0.005(3) 0.019(3) 0.013(3)
C17 0.067(3) 0.081(4) 0.063(3) -0.005(3) 0.020(2) -0.010(3)
C18 0.069(3) 0.090(5) 0.071(3) 0.009(3) 0.008(3) 0.005(4)
C19 0.068(3) 0.084(4) 0.091(4) 0.013(4) 0.009(3) 0.021(3)
C20 0.072(4) 0.102(5) 0.134(5) -0.030(4) 0.028(4) 0.015(4)
C21 0.049(3) 0.106(5) 0.118(5) -0.017(4) 0.007(3) -0.003(4)
C22 0.060(3) 0.086(5) 0.093(4) -0.011(4) 0.011(3) 0.003(4)
C23B 0.111(18) 0.115(19) 0.107(18) -0.003(10) 0.012(9) -0.004(10)
C24B 0.100(18) 0.12(3) 0.10(2) -0.032(19) 0.019(16) -0.058(19)
C23 0.162(13) 0.149(15) 0.097(9) -0.011(9) 0.053(10) -0.014(11)

loop_
_atom_type_symbol
_atom_type_description
_atom_type_scat_dispersion_real
_atom_type_scat_dispersion_imag
_atom_type_scat_source
C C 0.0033 0.0016 'International Tables Vol C Tables 4.2.6.8 and 6.1.1.4'
H H 0.0000 0.0000 'International Tables Vol C Tables 4.2.6.8 and 6.1.1.4'
F F 0.0171 0.0103 'International Tables Vol C Tables 4.2.6.8 and 6.1.1.4'
N N 0.0061 0.0033 'International Tables Vol C Tables 4.2.6.8 and 6.1.1.4'
O O 0.0106 0.0060 'International Tables Vol C Tables 4.2.6.8 and 6.1.1.4'

loop_
_geom_angle_atom_site_label_1
_geom_angle_atom_site_label_2
_geom_angle_atom_site_label_3
_geom_angle
C2 O1 C12 119.7(4)
C22 O3 C23B 121(3)
C22 O3 C23 113.6(9)
O4 N1 C17 118.4(6)
O5 N1 O4 122.5(6)
O5 N1 C17 119.1(5)
C7 N2 C11 118.9(5)
C2 C1 C13 121.9(5)
C6 C1 C2 118.2(4)
C6 C1 C13 119.8(5)
O1 C2 C1 115.7(4)
O1 C2 C3 123.8(5)
C3 C2 C1 120.5(5)
C2 C3 H3 120.3
C2 C3 C4 119.4(5)
C4 C3 H3 120.3
C3 C4 H4 119.0
C5 C4 C3 122.0(4)
C5 C4 H4 119.0
C4 C5 C6 117.4(4)
C4 C5 C7 122.0(4)
C6 C5 C7 120.6(4)
C1 C6 C5 122.4(4)
C1 C6 H6 118.8
C5 C6 H6 118.8
N2 C7 C5 118.8(4)
C8 C7 N2 120.9(5)
C8 C7 C5 120.2(4)
C7 C8 H8 120.7
C7 C8 C9 118.6(5)
C9 C8 H8 120.7
C8 C9 H9 119.0
C8 C9 C10 122.0(5)
C10 C9 H9 119.0
C9 C10 H10 121.2
C11 C10 C9 117.6(6)
C11 C10 H10 121.2
N2 C11 H11 119.1
C10 C11 N2 121.8(6)
C10 C11 H11 119.1
O1 C12 H12A 109.5
O1 C12 H12B 109.5
O1 C12 H12C 109.5
H12A C12 H12B 109.5
H12A C12 H12C 109.5
H12B C12 H12C 109.5
C1 C13 H13 105.5
C14 C13 C1 110.2(4)
C14 C13 H13 105.5
C20 C13 C1 116.2(4)
C20 C13 H13 105.5
C20 C13 C14 113.1(4)
C15 C14 C13 124.1(5)
C15 C14 C19 118.3(5)
C19 C14 C13 117.5(5)
C14 C15 H15 119.3
C14 C15 C16 121.4(5)
C16 C15 H15 119.3
C15 C16 H16 120.8
C17 C16 C15 118.3(5)
C17 C16 H16 120.8
C16 C17 N1 118.4(6)
C18 C17 N1 119.4(5)
C18 C17 C16 122.1(5)
C17 C18 H18 120.6
C17 C18 C19 118.7(5)
C19 C18 H18 120.6
C14 C19 H19 119.5
C18 C19 C14 121.0(5)
C18 C19 H19 119.5
C13 C20 H20A 108.4
C13 C20 H20B 108.4
C13 C20 C21 115.6(5)
H20A C20 H20B 107.5
C21 C20 H20A 108.4
C21 C20 H20B 108.4
F1 C21 C20 112.6(5)
F1 C21 C22 108.6(5)
F2 C21 F1 105.3(5)
F2 C21 C20 105.2(5)
F2 C21 C22 107.9(5)
C20 C21 C22 116.5(5)
O2 C22 O3 127.8(6)
O2 C22 C21 122.5(6)
O3 C22 C21 109.7(6)
O3 C23B H23A 111.5
O3 C23B H23B 111.5
H23A C23B H23B 109.3
C24B C23B O3 101(3)
C24B C23B H23A 111.5
C24B C23B H23B 111.5
C23B C24B H24A 109.5
C23B C24B H24B 109.5
C23B C24B H24C 109.5
H24A C24B H24B 109.5
H24A C24B H24C 109.5
H24B C24B H24C 109.5
O3 C23 H23C 109.5
O3 C23 H23D 109.5
O3 C23 H23E 109.5
H23C C23 H23D 109.5
H23C C23 H23E 109.5
H23D C23 H23E 109.5

loop_
_geom_bond_atom_site_label_1
_geom_bond_atom_site_label_2
_geom_bond_distance
F1 C21 1.345(7)
F2 C21 1.335(6)
O1 C2 1.361(6)
O1 C12 1.403(6)
O2 C22 1.198(6)
O3 C22 1.300(7)
O3 C23B 1.500(10)
O3 C23 1.489(12)
O4 N1 1.229(6)
O5 N1 1.213(6)
N1 C17 1.455(7)
N2 C7 1.362(6)
N2 C11 1.362(7)
C1 C2 1.402(6)
C1 C6 1.374(6)
C1 C13 1.536(6)
C2 C3 1.383(6)
C3 H3 0.9300
C3 C4 1.384(6)
C4 H4 0.9300
C4 C5 1.371(6)
C5 C6 1.404(6)
C5 C7 1.471(6)
C6 H6 0.9300
C7 C8 1.350(6)
C8 H8 0.9300
C8 C9 1.363(7)
C9 H9 0.9300
C9 C10 1.365(8)
C10 H10 0.9300
C10 C11 1.353(8)
C11 H11 0.9300
C12 H12A 0.9600
C12 H12B 0.9600
C12 H12C 0.9600
C13 H13 0.9800
C13 C14 1.530(7)
C13 C20 1.479(7)
C14 C15 1.369(7)
C14 C19 1.380(6)
C15 H15 0.9300
C15 C16 1.377(7)
C16 H16 0.9300
C16 C17 1.361(7)
C17 C18 1.360(7)
C18 H18 0.9300
C18 C19 1.371(7)
C19 H19 0.9300
C20 H20A 0.9700
C20 H20B 0.9700
C20 C21 1.518(8)
C21 C22 1.524(8)
C23B H23A 0.9700
C23B H23B 0.9700
C23B C24B 1.36(6)
C24B H24A 0.9600
C24B H24B 0.9600
C24B H24C 0.9600
C23 H23C 0.9600
C23 H23D 0.9600
C23 H23E 0.9600

loop_
_geom_torsion_atom_site_label_1
_geom_torsion_atom_site_label_2
_geom_torsion_atom_site_label_3
_geom_torsion_atom_site_label_4
_geom_torsion
F1 C21 C22 O2 -1.8(8)
F1 C21 C22 O3 178.5(5)
F2 C21 C22 O2 -115.4(7)
F2 C21 C22 O3 64.9(6)
O1 C2 C3 C4 -179.6(4)
O4 N1 C17 C16 -176.9(4)
O4 N1 C17 C18 2.4(7)
O5 N1 C17 C16 1.7(7)
O5 N1 C17 C18 -179.1(5)
N1 C17 C18 C19 -179.5(5)
N2 C7 C8 C9 3.0(7)
C1 C2 C3 C4 1.5(7)
C1 C13 C14 C15 106.7(5)
C1 C13 C14 C19 -73.3(6)
C1 C13 C20 C21 72.0(7)
C2 C1 C6 C5 0.9(7)
C2 C1 C13 C14 -61.3(6)
C2 C1 C13 C20 69.0(7)
C2 C3 C4 C5 -0.5(7)
C3 C4 C5 C6 -0.3(7)
C3 C4 C5 C7 178.5(4)
C4 C5 C6 C1 0.1(7)
C4 C5 C7 N2 161.0(4)
C4 C5 C7 C8 -17.3(6)
C5 C7 C8 C9 -178.8(4)
C6 C1 C2 O1 179.3(4)
C6 C1 C2 C3 -1.7(7)
C6 C1 C13 C14 117.7(5)
C6 C1 C13 C20 -112.0(6)
C6 C5 C7 N2 -20.3(6)
C6 C5 C7 C8 161.4(4)
C7 N2 C11 C10 1.5(9)
C7 C5 C6 C1 -178.7(4)
C7 C8 C9 C10 -0.9(8)
C8 C9 C10 C11 -0.9(9)
C9 C10 C11 N2 0.5(9)
C11 N2 C7 C5 178.4(5)
C11 N2 C7 C8 -3.3(7)
C12 O1 C2 C1 169.1(4)
C12 O1 C2 C3 -9.9(7)
C13 C1 C2 O1 -1.7(7)
C13 C1 C2 C3 177.3(4)
C13 C1 C6 C5 -178.2(4)
C13 C14 C15 C16 179.7(5)
C13 C14 C19 C18 179.7(5)
C13 C20 C21 F1 60.9(6)
C13 C20 C21 F2 175.0(5)
C13 C20 C21 C22 -65.5(8)
C14 C13 C20 C21 -159.1(5)
C14 C15 C16 C17 0.6(8)
C15 C14 C19 C18 -0.3(8)
C15 C16 C17 N1 178.9(5)
C15 C16 C17 C18 -0.4(7)
C16 C17 C18 C19 -0.2(8)
C17 C18 C19 C14 0.6(8)
C19 C14 C15 C16 -0.2(8)
C20 C13 C14 C15 -25.2(7)
C20 C13 C14 C19 154.8(5)
C20 C21 C22 O2 126.6(7)
C20 C21 C22 O3 -53.2(7)
C22 O3 C23B C24B 90(4)
C23B O3 C22 O2 -20(3)
C23B O3 C22 C21 160(3)
C23 O3 C22 O2 1.1(12)
C23 O3 C22 C21 -179.2(9)
